data_4330599
loop_
_publ_author_name
'James J. Henkelis'
'Sarah A. Barnett'
'Lindsay P. Harding'
'Michaele J. Hardie'

_publ_section_title
;
 Coordination Polymers Utilizing N-Oxide Functionalized Host Ligands
;
_journal_name_full 'Inorganic Chemistry'
_journal_page_first 10657
_journal_page_last 10674
_journal_paper_doi 10.1021/ic300940k
_journal_volume 51
_journal_year 2012
_chemical_formula_sum 'C114 H120 Ag3 Cl3 N12 O42'
_chemical_formula_weight 2760.18
_chemical_name_systematic
; 
hexa(N-methylpyrrolidone)bis{2,7,12-trimethoxy-3,8,13-tris
(4-N-oxide-pyridyloxy)-10,15-dihydro-5H-tribenzo[a,d,g]cyclononatriene}
disilver(I) perchlorate N-methylpyrrolidone clathrate
;
_space_group_IT_number 205
_symmetry_cell_setting cubic
_symmetry_space_group_name_Hall '-P 2ac 2ab 3'
_symmetry_space_group_name_H-M 'P a -3'
_atom_sites_solution_hydrogens geom
_atom_sites_solution_primary direct
_atom_sites_solution_secondary difmap
_audit_creation_method SHELXL-97
_cell_angle_alpha 90.00
_cell_angle_beta 90.00
_cell_angle_gamma 90.00
_cell_formula_units_Z 4
_cell_length_a 25.9744(8)
_cell_length_b 25.9744(8)
_cell_length_c 25.9744(8)
_cell_measurement_temperature 150(2)
_cell_volume 17524.1(9)
_computing_cell_refinement 'Bruker SMART'
_computing_data_collection 'Bruker SMART'
_computing_data_reduction 'Bruker SAINT'
_computing_molecular_graphics 'X-Seed (Barbour)'
_computing_structure_refinement 'SHELXL-97 (Sheldrick, 1997)'
_computing_structure_solution 'SHELXS-97 (Sheldrick, 1990)'
_diffrn_ambient_temperature 150(2)
_diffrn_measured_fraction_theta_full 0.996
_diffrn_measured_fraction_theta_max 0.996
_diffrn_measurement_device_type 'BRUKER X8 CCD area detector'
_diffrn_measurement_method '\w, \p- scans'
_diffrn_radiation_monochromator graphite
_diffrn_radiation_source 'rotating anode'
_diffrn_radiation_type MoK\a
_diffrn_radiation_wavelength 0.71073
_diffrn_reflns_av_R_equivalents 0.0603
_diffrn_reflns_av_sigmaI/netI 0.0616
_diffrn_reflns_limit_h_max 28
_diffrn_reflns_limit_h_min -21
_diffrn_reflns_limit_k_max 18
_diffrn_reflns_limit_k_min -30
_diffrn_reflns_limit_l_max 16
_diffrn_reflns_limit_l_min -30
_diffrn_reflns_number 70296
_diffrn_reflns_theta_full 25.00
_diffrn_reflns_theta_max 25.00
_diffrn_reflns_theta_min 1.36
_exptl_absorpt_coefficient_mu 0.441
_exptl_absorpt_correction_T_max 0.9826
_exptl_absorpt_correction_T_min 0.9490
_exptl_absorpt_correction_type multi-scan
_exptl_absorpt_process_details SADABS
_exptl_crystal_colour colourless
_exptl_crystal_density_diffrn 1.046
_exptl_crystal_description needle
_exptl_crystal_F_000 5664
_exptl_crystal_size_max 0.12
_exptl_crystal_size_mid 0.06
_exptl_crystal_size_min 0.04
_platon_squeeze_details ' ?'
_refine_diff_density_max 1.060
_refine_diff_density_min -0.576
_refine_diff_density_rms 0.129
_refine_ls_extinction_method none
_refine_ls_goodness_of_fit_ref 1.074
_refine_ls_hydrogen_treatment noref
_refine_ls_matrix_type full
_refine_ls_number_parameters 275
_refine_ls_number_reflns 5148
_refine_ls_number_restraints 1
_refine_ls_restrained_S_all 1.074
_refine_ls_R_factor_all 0.1489
_refine_ls_R_factor_gt 0.0958
_refine_ls_shift/su_max 0.011
_refine_ls_shift/su_mean 0.001
_refine_ls_structure_factor_coef Fsqd
_refine_ls_weighting_details 'calc w=1/[\s^2^(Fo^2^)+(0.1810P)^2^+7.9677P] where P=(Fo^2^+2Fc^2^)/3'
_refine_ls_weighting_scheme calc
_refine_ls_wR_factor_gt 0.2720
_refine_ls_wR_factor_ref 0.2982
_reflns_number_gt 3178
_reflns_number_total 5148
_reflns_threshold_expression >2sigma(I)
_cod_data_source_file ic300940k_si_002_05.cif
_cod_data_source_block m:'complex1'
_cod_database_code 4330599

loop_
_symmetry_equiv_pos_as_xyz
'x, y, z'
'z, x, y'
'y, z, x'
'-y+1/2, -z, x+1/2'
'z+1/2, -x+1/2, -y'
'-y, z+1/2, -x+1/2'
'-z+1/2, -x, y+1/2'
'-z, x+1/2, -y+1/2'
'y+1/2, -z+1/2, -x'
'-x+1/2, -y, z+1/2'
'x+1/2, -y+1/2, -z'
'-x, y+1/2, -z+1/2'
'-x, -y, -z'
'-z, -x, -y'
'-y, -z, -x'
'y-1/2, z, -x-1/2'
'-z-1/2, x-1/2, y'
'y, -z-1/2, x-1/2'
'z-1/2, x, -y-1/2'
'z, -x-1/2, y-1/2'
'-y-1/2, z-1/2, x'
'x-1/2, y, -z-1/2'
'-x-1/2, y-1/2, z'
'x, -y-1/2, z-1/2'

loop_
_atom_site_label
_atom_site_type_symbol
_atom_site_fract_x
_atom_site_fract_y
_atom_site_fract_z
_atom_site_U_iso_or_equiv
_atom_site_adp_type
_atom_site_occupancy
_atom_site_symmetry_multiplicity
_atom_site_calc_flag
_atom_site_refinement_flags
_atom_site_disorder_assembly
_atom_site_disorder_group
Ag1 Ag 0.5000 0.5000 0.0000 0.0509(4) Uani 1 6 d S . .
O4 O 0.40755(18) 0.51284(17) -0.00902(19) 0.0530(13) Uani 1 1 d . . .
O2 O 0.26667(19) 0.3476(2) 0.08956(19) 0.0644(15) Uani 1 1 d . . .
O3 O 0.2171(3) 0.3664(3) 0.0211(2) 0.103(3) Uani 1 1 d . . .
N1 N 0.3739(2) 0.4770(2) 0.0034(2) 0.0442(14) Uani 1 1 d . . .
C1 C 0.2126(3) 0.1705(2) 0.1159(2) 0.0441(16) Uani 1 1 d . . .
H1A H 0.2300 0.1660 0.0832 0.053 Uiso 1 1 calc R . .
H1B H 0.1805 0.1515 0.1142 0.053 Uiso 1 1 calc R . .
C2 C 0.2004(2) 0.2256(2) 0.1220(2) 0.0349(15) Uani 1 1 d . . .
C9 C 0.2557(3) 0.3723(3) 0.0452(3) 0.062(2) Uani 1 1 d . . .
C12 C 0.3828(3) 0.4435(3) 0.0413(3) 0.0480(17) Uani 1 1 d . . .
H12 H 0.4141 0.4444 0.0585 0.058 Uiso 1 1 calc R . .
C7 C 0.1566(3) 0.2449(3) 0.1475(3) 0.0459(17) Uani 1 1 d . . .
C3 C 0.2350(3) 0.2626(3) 0.1025(2) 0.0481(17) Uani 1 1 d . . .
H3 H 0.2639 0.2511 0.0848 0.058 Uiso 1 1 calc R . .
C4 C 0.2284(3) 0.3138(3) 0.1083(3) 0.0514(18) Uani 1 1 d . . .
C11 C 0.3466(3) 0.4079(3) 0.0554(3) 0.0512(18) Uani 1 1 d . . .
H11 H 0.3532 0.3854 0.0824 0.061 Uiso 1 1 calc R . .
C13 C 0.3303(3) 0.4716(3) -0.0251(3) 0.066(2) Uani 1 1 d . . .
H13 H 0.3263 0.4916 -0.0545 0.079 Uiso 1 1 calc R . .
C5 C 0.1874(3) 0.3331(3) 0.1330(3) 0.062(2) Uani 1 1 d . . .
C14 C 0.2930(3) 0.4383(3) -0.0124(3) 0.078(3) Uani 1 1 d . . .
H14 H 0.2625 0.4372 -0.0311 0.094 Uiso 1 1 calc R . .
C10 C 0.3007(3) 0.4054(3) 0.0295(3) 0.057(2) Uani 1 1 d . . .
C6 C 0.1502(3) 0.2983(3) 0.1525(3) 0.059(2) Uani 1 1 d . . .
H6 H 0.1211 0.3111 0.1689 0.070 Uiso 1 1 calc R . .
Ag2 Ag 0.57280(2) 0.42720(2) -0.07280(2) 0.0508(4) Uani 1 3 d S . .
O5 O 0.6567(2) 0.4580(2) -0.0983(2) 0.0723(15) Uani 1 1 d . . .
N2 N 0.7106(5) 0.5059(3) -0.1484(4) 0.119(4) Uani 1 1 d . . .
C16 C 0.7073(6) 0.5389(6) -0.1927(6) 0.150(6) Uani 1 1 d . . .
H16A H 0.7114 0.5746 -0.1827 0.181 Uiso 1 1 calc R . .
H16B H 0.7338 0.5302 -0.2175 0.181 Uiso 1 1 calc R . .
C17 C 0.6583(6) 0.5305(6) -0.2135(7) 0.160(6) Uani 1 1 d . . .
H17A H 0.6608 0.5076 -0.2429 0.192 Uiso 1 1 calc R . .
H17B H 0.6439 0.5630 -0.2253 0.192 Uiso 1 1 calc R . .
C15 C 0.6638(5) 0.4870(4) -0.1356(5) 0.094(3) Uani 1 1 d . . .
C18 C 0.6229(6) 0.5067(4) -0.1726(4) 0.122(5) Uani 1 1 d . . .
H18A H 0.6007 0.5322 -0.1567 0.147 Uiso 1 1 calc R . .
H18B H 0.6021 0.4790 -0.1865 0.147 Uiso 1 1 calc R . .
C20 C 0.7554(4) 0.4898(5) -0.1173(6) 0.137(6) Uani 1 1 d . . .
H20A H 0.7437 0.4723 -0.0870 0.206 Uiso 1 1 calc R . .
H20B H 0.7750 0.5196 -0.1076 0.206 Uiso 1 1 calc R . .
H20C H 0.7767 0.4671 -0.1372 0.206 Uiso 1 1 calc R . .
O1 O 0.1822(3) 0.3865(2) 0.1373(2) 0.094(2) Uani 1 1 d . . .
C8 C 0.1378(5) 0.4064(4) 0.1630(6) 0.145(6) Uani 1 1 d . . .
H8A H 0.1077 0.3993 0.1428 0.218 Uiso 1 1 calc R . .
H8B H 0.1414 0.4429 0.1673 0.218 Uiso 1 1 calc R . .
H8C H 0.1345 0.3903 0.1961 0.218 Uiso 1 1 calc R . .
Cl1 Cl 0.2472(4) 0.4866(3) -0.1408(3) 0.142(3) Uani 0.50 1 d PD . .
O6 O 0.2050(9) 0.4842(8) -0.1693(9) 0.169(7) Uiso 0.50 1 d P A 2
O7 O 0.2653(9) 0.4349(9) -0.1353(9) 0.173(8) Uiso 0.50 1 d P A .
O8A O 0.2837(14) 0.5115(13) -0.1769(15) 0.127(11) Uiso 0.25 1 d P A 1
O9A O 0.2400(14) 0.5209(12) -0.1062(13) 0.110(9) Uiso 0.25 1 d P A 1
O8B O 0.2765(18) 0.5253(17) -0.1258(18) 0.158(14) Uiso 0.25 1 d P A 2
O9B O 0.2086(15) 0.4885(18) -0.0944(14) 0.172(15) Uiso 0.25 1 d PD A 2

loop_
_atom_site_aniso_label
_atom_site_aniso_U_11
_atom_site_aniso_U_22
_atom_site_aniso_U_33
_atom_site_aniso_U_23
_atom_site_aniso_U_13
_atom_site_aniso_U_12
Ag1 0.0509(4) 0.0509(4) 0.0509(4) 0.0037(4) -0.0037(4) -0.0037(4)
O4 0.043(3) 0.039(3) 0.076(3) 0.002(2) 0.012(2) -0.013(2)
O2 0.072(4) 0.067(3) 0.054(3) 0.009(3) -0.008(3) -0.037(3)
O3 0.099(5) 0.139(6) 0.071(4) 0.039(4) -0.044(4) -0.071(4)
N1 0.041(3) 0.043(3) 0.049(3) 0.008(3) 0.005(3) 0.000(3)
C1 0.052(4) 0.042(4) 0.038(4) 0.003(3) 0.005(3) 0.002(3)
C2 0.033(3) 0.045(4) 0.028(3) 0.002(3) -0.005(3) -0.010(3)
C9 0.074(6) 0.061(5) 0.051(5) 0.007(4) -0.003(4) -0.023(4)
C12 0.041(4) 0.048(4) 0.055(4) -0.006(4) -0.002(3) 0.003(3)
C7 0.050(4) 0.047(4) 0.041(4) -0.008(3) -0.010(3) -0.002(3)
C3 0.052(4) 0.058(5) 0.034(4) 0.001(3) -0.009(3) 0.003(3)
C4 0.043(4) 0.070(5) 0.041(4) 0.001(4) -0.003(3) -0.023(4)
C11 0.054(5) 0.045(4) 0.055(4) 0.003(3) 0.004(4) -0.014(4)
C13 0.049(5) 0.097(7) 0.050(5) 0.024(4) -0.002(4) -0.006(4)
C5 0.065(5) 0.054(5) 0.065(5) 0.002(4) -0.007(4) -0.024(4)
C14 0.074(6) 0.095(7) 0.066(6) 0.023(5) -0.020(4) -0.050(5)
C10 0.072(5) 0.058(5) 0.043(4) -0.008(4) -0.007(4) -0.029(4)
C6 0.061(5) 0.055(5) 0.060(5) -0.014(4) -0.006(4) 0.004(4)
Ag2 0.0508(4) 0.0508(4) 0.0508(4) 0.0017(3) -0.0017(3) -0.0017(3)
O5 0.089(4) 0.065(4) 0.063(4) -0.005(3) 0.002(3) -0.010(3)
N2 0.164(11) 0.078(6) 0.116(8) -0.029(5) 0.081(8) -0.043(6)
C16 0.161(14) 0.135(12) 0.156(13) -0.023(10) 0.080(11) -0.082(11)
C17 0.147(14) 0.143(13) 0.188(16) -0.005(11) 0.077(12) -0.031(11)
C15 0.125(10) 0.059(6) 0.097(8) -0.018(6) 0.027(8) 0.004(6)
C18 0.200(15) 0.088(8) 0.079(7) 0.006(6) 0.038(9) 0.040(8)
C20 0.057(6) 0.142(11) 0.213(15) -0.109(10) -0.029(8) 0.006(7)
O1 0.143(6) 0.047(3) 0.093(4) -0.010(3) 0.001(4) -0.033(4)
C8 0.145(11) 0.065(7) 0.226(15) -0.053(8) 0.086(10) 0.016(7)
Cl1 0.205(8) 0.129(6) 0.092(4) -0.017(4) -0.064(5) 0.008(5)

loop_
_atom_type_symbol
_atom_type_description
_atom_type_scat_dispersion_real
_atom_type_scat_dispersion_imag
_atom_type_scat_source
C C 0.0033 0.0016 'International Tables Vol C Tables 4.2.6.8 and 6.1.1.4'
H H 0.0000 0.0000 'International Tables Vol C Tables 4.2.6.8 and 6.1.1.4'
Ag Ag -0.8971 1.1015 'International Tables Vol C Tables 4.2.6.8 and 6.1.1.4'
Cl Cl 0.1484 0.1585 'International Tables Vol C Tables 4.2.6.8 and 6.1.1.4'
N N 0.0061 0.0033 'International Tables Vol C Tables 4.2.6.8 and 6.1.1.4'
O O 0.0106 0.0060 'International Tables Vol C Tables 4.2.6.8 and 6.1.1.4'

loop_
_geom_angle_atom_site_label_1
_geom_angle_atom_site_label_2
_geom_angle_atom_site_label_3
_geom_angle
_geom_angle_site_symmetry_1
_geom_angle_site_symmetry_3
O4 Ag1 O4 88.46(16) 19_656 18_565
O4 Ag1 O4 91.54(16) 19_656 .
O4 Ag1 O4 91.54(16) 18_565 .
O4 Ag1 O4 88.46(16) 19_656 13_665
O4 Ag1 O4 88.46(16) 18_565 13_665
O4 Ag1 O4 180.0(3) . 13_665
O4 Ag1 O4 91.54(16) 19_656 6_655
O4 Ag1 O4 180.0 18_565 6_655
O4 Ag1 O4 88.46(16) . 6_655
O4 Ag1 O4 91.54(16) 13_665 6_655
O4 Ag1 O4 180.0(2) 19_656 7_564
O4 Ag1 O4 91.54(16) 18_565 7_564
O4 Ag1 O4 88.46(16) . 7_564
O4 Ag1 O4 91.54(16) 13_665 7_564
O4 Ag1 O4 88.46(16) 6_655 7_564
O4 Ag1 Ag2 53.65(11) 19_656 .
O4 Ag1 Ag2 53.65(11) 18_565 .
O4 Ag1 Ag2 126.35(11) . .
O4 Ag1 Ag2 53.65(11) 13_665 .
O4 Ag1 Ag2 126.35(11) 6_655 .
O4 Ag1 Ag2 126.35(11) 7_564 .
O4 Ag1 Ag2 126.35(11) 19_656 13_665
O4 Ag1 Ag2 126.35(11) 18_565 13_665
O4 Ag1 Ag2 53.65(11) . 13_665
O4 Ag1 Ag2 126.35(11) 13_665 13_665
O4 Ag1 Ag2 53.65(11) 6_655 13_665
O4 Ag1 Ag2 53.65(11) 7_564 13_665
Ag2 Ag1 Ag2 180.0 . 13_665
N1 O4 Ag1 122.3(4) . .
C9 O2 C4 116.2(5) . .
O4 N1 C12 121.9(5) . .
O4 N1 C13 119.5(6) . .
C12 N1 C13 118.5(6) . .
C2 C1 C7 116.0(5) . 3
C2 C1 H1A 108.3 . .
C7 C1 H1A 108.3 3 .
C2 C1 H1B 108.3 . .
C7 C1 H1B 108.3 3 .
H1A C1 H1B 107.4 . .
C7 C2 C3 116.2(6) . .
C7 C2 C1 124.8(6) . .
C3 C2 C1 119.0(6) . .
O3 C9 O2 124.3(7) . .
O3 C9 C10 125.7(7) . .
O2 C9 C10 109.8(7) . .
N1 C12 C11 121.4(7) . .
N1 C12 H12 119.3 . .
C11 C12 H12 119.3 . .
C6 C7 C2 119.3(6) . .
C6 C7 C1 116.1(6) . 2
C2 C7 C1 124.5(6) . 2
C4 C3 C2 123.4(7) . .
C4 C3 H3 118.3 . .
C2 C3 H3 118.3 . .
C5 C4 C3 121.6(7) . .
C5 C4 O2 119.3(7) . .
C3 C4 O2 119.1(7) . .
C12 C11 C10 119.9(7) . .
C12 C11 H11 120.1 . .
C10 C11 H11 120.1 . .
C14 C13 N1 122.3(7) . .
C14 C13 H13 118.8 . .
N1 C13 H13 118.8 . .
C4 C5 O1 119.2(7) . .
C4 C5 C6 118.2(7) . .
O1 C5 C6 122.5(8) . .
C13 C14 C10 118.9(7) . .
C13 C14 H14 120.6 . .
C10 C14 H14 120.6 . .
C11 C10 C14 118.5(6) . .
C11 C10 C9 124.7(7) . .
C14 C10 C9 116.7(7) . .
C7 C6 C5 121.2(7) . .
C7 C6 H6 119.4 . .
C5 C6 H6 119.4 . .
O5 Ag2 O5 98.18(16) 6_655 7_564
O5 Ag2 O5 98.18(16) 6_655 .
O5 Ag2 O5 98.18(16) 7_564 .
O5 Ag2 Ag1 119.23(13) 6_655 .
O5 Ag2 Ag1 119.23(13) 7_564 .
O5 Ag2 Ag1 119.23(13) . .
C15 O5 Ag2 123.4(7) . .
C15 N2 C16 111.1(13) . .
C15 N2 C20 118.1(11) . .
C16 N2 C20 130.8(12) . .
C17 C16 N2 105.8(11) . .
C17 C16 H16A 110.6 . .
N2 C16 H16A 110.6 . .
C17 C16 H16B 110.6 . .
N2 C16 H16B 110.6 . .
H16A C16 H16B 108.7 . .
C16 C17 C18 109.8(14) . .
C16 C17 H17A 109.7 . .
C18 C17 H17A 109.7 . .
C16 C17 H17B 109.7 . .
C18 C17 H17B 109.7 . .
H17A C17 H17B 108.2 . .
O5 C15 N2 123.2(12) . .
O5 C15 C18 126.3(11) . .
N2 C15 C18 110.5(11) . .
C15 C18 C17 98.9(12) . .
C15 C18 H18A 112.0 . .
C17 C18 H18A 112.0 . .
C15 C18 H18B 112.0 . .
C17 C18 H18B 112.0 . .
H18A C18 H18B 109.7 . .
N2 C20 H20A 109.5 . .
N2 C20 H20B 109.5 . .
H20A C20 H20B 109.5 . .
N2 C20 H20C 109.5 . .
H20A C20 H20C 109.5 . .
H20B C20 H20C 109.5 . .
C5 O1 C8 118.4(7) . .
O1 C8 H8A 109.5 . .
O1 C8 H8B 109.5 . .
H8A C8 H8B 109.5 . .
O1 C8 H8C 109.5 . .
H8A C8 H8C 109.5 . .
H8B C8 H8C 109.5 . .
O9A Cl1 O8B 49(2) . .
O9A Cl1 O6 107.7(19) . .
O8B Cl1 O6 133(2) . .
O9A Cl1 O7 129.3(17) . .
O8B Cl1 O7 120(2) . .
O6 Cl1 O7 106.5(14) . .
O9A Cl1 O8A 104(2) . .
O8B Cl1 O8A 59(2) . .
O6 Cl1 O8A 101.3(17) . .
O7 Cl1 O8A 105.2(18) . .
O9A Cl1 O9B 49.1(19) . .
O8B Cl1 O9B 97(3) . .
O6 Cl1 O9B 84(2) . .
O7 Cl1 O9B 99(2) . .
O8A Cl1 O9B 152(2) . .

loop_
_geom_bond_atom_site_label_1
_geom_bond_atom_site_label_2
_geom_bond_distance
_geom_bond_site_symmetry_2
Ag1 O4 2.436(5) 19_656
Ag1 O4 2.436(5) 18_565
Ag1 O4 2.436(5) .
Ag1 O4 2.436(5) 13_665
Ag1 O4 2.436(5) 6_655
Ag1 O4 2.436(5) 7_564
Ag1 Ag2 3.2753(9) .
Ag1 Ag2 3.2753(9) 13_665
O4 N1 1.316(7) .
O2 C9 1.349(9) .
O2 C4 1.414(8) .
O3 C9 1.192(9) .
N1 C12 1.334(8) .
N1 C13 1.361(9) .
C1 C2 1.474(8) .
C1 C7 1.476(9) 3
C1 H1A 0.9700 .
C1 H1B 0.9700 .
C2 C7 1.408(9) .
C2 C3 1.410(9) .
C9 C10 1.506(10) .
C12 C11 1.368(9) .
C12 H12 0.9300 .
C7 C6 1.404(9) .
C7 C1 1.476(9) 2
C3 C4 1.349(10) .
C3 H3 0.9300 .
C4 C5 1.341(11) .
C11 C10 1.371(10) .
C11 H11 0.9300 .
C13 C14 1.340(11) .
C13 H13 0.9300 .
C5 O1 1.398(9) .
C5 C6 1.416(10) .
C14 C10 1.398(11) .
C14 H14 0.9300 .
C6 H6 0.9300 .
Ag2 O5 2.413(6) 6_655
Ag2 O5 2.414(6) 7_564
Ag2 O5 2.414(6) .
O5 C15 1.241(12) .
N2 C15 1.352(14) .
N2 C16 1.436(17) .
N2 C20 1.477(16) .
C16 C17 1.40(2) .
C16 H16A 0.9700 .
C16 H16B 0.9700 .
C17 C18 1.536(16) .
C17 H17A 0.9700 .
C17 H17B 0.9700 .
C15 C18 1.523(16) .
C18 H18A 0.9700 .
C18 H18B 0.9700 .
C20 H20A 0.9600 .
C20 H20B 0.9600 .
C20 H20C 0.9600 .
O1 C8 1.427(11) .
C8 H8A 0.9600 .
C8 H8B 0.9600 .
C8 H8C 0.9600 .
Cl1 O9A 1.28(3) .
Cl1 O8B 1.32(4) .
Cl1 O6 1.33(2) .
Cl1 O7 1.43(2) .
Cl1 O8A 1.48(4) .
Cl1 O9B 1.568(19) .

loop_
_platon_squeeze_void_nr
_platon_squeeze_void_average_x
_platon_squeeze_void_average_y
_platon_squeeze_void_average_z
_platon_squeeze_void_volume
_platon_squeeze_void_count_electrons
1 0.000 0.000 0.500 1514.1 648.3
2 0.000 0.500 0.000 1514.2 650.7
3 0.500 0.000 1.000 1514.2 647.7
4 0.500 0.500 0.500 1514.3 647.1
